data_2219299
loop_
_publ_author_name
'Gowda, B. Thimme'
'Foro, Sabine'
'Babitha, K. S.'
'Fuess, Hartmut'

_publ_section_title
;
 <i>N</i>-(3-Chlorophenyl)benzenesulfonamide
;
_journal_coeditor_code CI2659
_journal_issue 9
_journal_name_full 'Acta Crystallographica Section E'
_journal_page_first o1825
_journal_paper_doi 10.1107/S1600536808026895
_journal_volume 64
_journal_year 2008
_chemical_formula_moiety 'C12 H10 Cl N O2 S'
_chemical_formula_sum 'C12 H10 Cl N O2 S'
_chemical_formula_weight 267.72
_chemical_name_systematic
;
<i>N</i>-(3-Chlorophenyl)benzenesulfonamide
;
_space_group_IT_number 96
_symmetry_cell_setting tetragonal
_symmetry_space_group_name_Hall 'P 4nw 2abw'
_symmetry_space_group_name_H-M 'P 43 21 2'
_atom_sites_solution_hydrogens geom
_atom_sites_solution_primary direct
_atom_sites_solution_secondary difmap
_audit_creation_method SHELXL-97
_cell_angle_alpha 90.00
_cell_angle_beta 90.00
_cell_angle_gamma 90.00
_cell_formula_units_Z 8
_cell_length_a 8.8357(7)
_cell_length_b 8.8357(7)
_cell_length_c 32.081(5)
_cell_measurement_reflns_used 25
_cell_measurement_temperature 299(2)
_cell_measurement_theta_max 18.93
_cell_measurement_theta_min 6.50
_cell_volume 2504.6(5)
_computing_cell_refinement 'CAD-4-PC (Enraf--Nonius, 1996)'
_computing_data_collection 'CAD-4-PC (Enraf--Nonius, 1996)'
_computing_data_reduction 'REDU4 (Stoe & Cie, 1987)'
_computing_molecular_graphics 'PLATON (Spek, 2003)'
_computing_publication_material 'SHELXL97 (Sheldrick, 2008)'
_computing_structure_refinement 'SHELXL97 (Sheldrick, 2008)'
_computing_structure_solution 'SHELXS97 (Sheldrick, 2008)'
_diffrn_ambient_temperature 299(2)
_diffrn_measured_fraction_theta_full 1.000
_diffrn_measured_fraction_theta_max 1.000
_diffrn_measurement_device_type 'Enraf--Nonius CAD-4'
_diffrn_measurement_method \w/2\q
_diffrn_radiation_monochromator graphite
_diffrn_radiation_source 'fine-focus sealed tube'
_diffrn_radiation_type CuK\a
_diffrn_radiation_wavelength 1.54180
_diffrn_reflns_av_R_equivalents 0.0715
_diffrn_reflns_av_sigmaI/netI 0.0637
_diffrn_reflns_limit_h_max 0
_diffrn_reflns_limit_h_min -10
_diffrn_reflns_limit_k_max 0
_diffrn_reflns_limit_k_min -10
_diffrn_reflns_limit_l_max 37
_diffrn_reflns_limit_l_min -38
_diffrn_reflns_number 5004
_diffrn_reflns_theta_full 66.77
_diffrn_reflns_theta_max 66.77
_diffrn_reflns_theta_min 5.19
_diffrn_standards_decay_% 1.0
_diffrn_standards_interval_time 120
_diffrn_standards_number 3
_exptl_absorpt_coefficient_mu 4.177
_exptl_absorpt_correction_T_max 0.2511
_exptl_absorpt_correction_T_min 0.2219
_exptl_absorpt_correction_type psi-scan
_exptl_absorpt_process_details '(North <i>et al.</i>,  1968)'
_exptl_crystal_colour colourless
_exptl_crystal_density_diffrn 1.420
_exptl_crystal_density_method 'not measured'
_exptl_crystal_description Prism
_exptl_crystal_F_000 1104
_exptl_crystal_size_max 0.38
_exptl_crystal_size_mid 0.35
_exptl_crystal_size_min 0.33
_refine_diff_density_max 0.189
_refine_diff_density_min -0.206
_refine_ls_abs_structure_details 'Flack (1983), 840 Friedel pairs'
_refine_ls_abs_structure_Flack -0.01(2)
_refine_ls_extinction_coef 0.0031(3)
_refine_ls_extinction_expression Fc^*^=kFc[1+0.001xFc^2^\l^3^/sin(2\q)]^-1/4^
_refine_ls_extinction_method SHELXL97
_refine_ls_goodness_of_fit_ref 1.099
_refine_ls_hydrogen_treatment mixed
_refine_ls_matrix_type full
_refine_ls_number_parameters 158
_refine_ls_number_reflns 2232
_refine_ls_number_restraints 19
_refine_ls_restrained_S_all 1.150
_refine_ls_R_factor_all 0.0399
_refine_ls_R_factor_gt 0.0354
_refine_ls_shift/su_max 0.004
_refine_ls_shift/su_mean 0.001
_refine_ls_structure_factor_coef Fsqd
_refine_ls_weighting_details 'calc w=1/[\s^2^(Fo^2^)+(0.0371P)^2^+0.1574P] where P=(Fo^2^+2Fc^2^)/3'
_refine_ls_weighting_scheme calc
_refine_ls_wR_factor_gt 0.0898
_refine_ls_wR_factor_ref 0.0938
_reflns_number_gt 2054
_reflns_number_total 2232
_reflns_threshold_expression I>2\s(I)
_cod_data_source_file ci2659.cif
_cod_data_source_block I
_cod_depositor_comments
;
The following automatic conversions were performed:
'_symmetry_cell_setting' value 'Tetragonal' changed to 'tetragonal'
according to '/home/saulius/struct/CIF-dictionaries/cif_core.dic'
dictionary named 'cif_core.dic' version 2.4.1 from 2010-06-29.

Automatic conversion script
Id: cif_fix_enum 1527 2010-12-29 10:47:43Z saulius 

The following automatic conversions were performed:

'_symmetry_cell_setting' value 'Tetragonal' changed to 'tetragonal'
according to /home/saulius/struct/CIF-dictionaries/cif_core.dic
dictionary named 'cif_core.dic' version 2.4.1 from 2010-06-29.

Automatic conversion script
Id: cif_fix_values 1715 2011-07-08 13:25:40Z adriana 
;
_cod_database_code 2219299
_cod_database_fobs_code 2219299

loop_
_symmetry_equiv_pos_as_xyz
'x, y, z'
'x+1/2, -y+1/2, -z+1/4'
'-x, -y, z+1/2'
'-x+1/2, y+1/2, -z+3/4'
'y, x, -z'
'y+1/2, -x+1/2, z+1/4'
'-y+1/2, x+1/2, z+3/4'
'-y, -x, -z+1/2'

loop_
_atom_site_type_symbol
_atom_site_label
_atom_site_fract_x
_atom_site_fract_y
_atom_site_fract_z
_atom_site_U_iso_or_equiv
_atom_site_adp_type
_atom_site_calc_flag
_atom_site_refinement_flags
_atom_site_occupancy
C C1 -0.0696(3) -0.0170(3) 0.09615(8) 0.0566(6) Uani d . 1
C C2 -0.2118(3) -0.0569(4) 0.10996(9) 0.0763(8) Uani d . 1
H H2 -0.2603 0.0001 0.1304 0.092 Uiso calc R 1
C C3 -0.2814(4) -0.1829(4) 0.09306(12) 0.1005(11) Uani d . 1
H H3 -0.3771 -0.2112 0.1023 0.121 Uiso calc R 1
C C4 -0.2119(5) -0.2644(4) 0.06353(16) 0.1213(15) Uani d U 1
H H4 -0.2601 -0.3486 0.0523 0.146 Uiso calc R 1
C C5 -0.0724(5) -0.2253(5) 0.04988(17) 0.1362(17) Uani d U 1
H H5 -0.0247 -0.2840 0.0297 0.163 Uiso calc R 1
C C6 0.0006(4) -0.0978(4) 0.06576(12) 0.0987(12) Uani d U 1
H H6 0.0951 -0.0688 0.0558 0.118 Uiso calc R 1
C C7 -0.0413(3) 0.3249(2) 0.05535(7) 0.0518(5) Uani d . 1
C C8 -0.1736(3) 0.3333(3) 0.03316(7) 0.0571(5) Uani d . 1
H H8 -0.2659 0.3123 0.0458 0.069 Uiso calc R 1
C C9 -0.1672(3) 0.3736(3) -0.00854(8) 0.0633(6) Uani d . 1
C C10 -0.0304(3) 0.4020(3) -0.02766(8) 0.0685(7) Uani d . 1
H H10 -0.0269 0.4276 -0.0558 0.082 Uiso calc R 1
C C11 0.1000(3) 0.3923(3) -0.00488(8) 0.0687(7) Uani d . 1
H H11 0.1925 0.4114 -0.0176 0.082 Uiso calc R 1
C C12 0.0959(3) 0.3547(3) 0.03655(8) 0.0633(6) Uani d . 1
H H12 0.1850 0.3494 0.0519 0.076 Uiso calc R 1
Cl Cl1 -0.33446(9) 0.38734(11) -0.03637(3) 0.1003(3) Uani d . 1
N N1 -0.0492(2) 0.2925(2) 0.09923(6) 0.0542(5) Uani d D 1
H H1N -0.1414(15) 0.300(3) 0.1090(7) 0.065 Uiso d D 1
O O1 -0.0183(2) 0.1447(2) 0.16226(5) 0.0712(5) Uani d . 1
O O2 0.17669(17) 0.1309(2) 0.10738(6) 0.0678(5) Uani d . 1
S S1 0.02122(6) 0.13880(7) 0.119048(18) 0.05501(19) Uani d . 1

loop_
_atom_site_aniso_label
_atom_site_aniso_U_11
_atom_site_aniso_U_22
_atom_site_aniso_U_33
_atom_site_aniso_U_12
_atom_site_aniso_U_13
_atom_site_aniso_U_23
C1 0.0552(12) 0.0546(11) 0.0599(13) 0.0022(9) -0.0124(11) 0.0011(11)
C2 0.0731(16) 0.0876(19) 0.0681(16) -0.0161(14) -0.0063(14) 0.0007(15)
C3 0.092(2) 0.093(2) 0.117(3) -0.0326(19) -0.020(2) 0.009(2)
C4 0.109(3) 0.075(2) 0.181(4) -0.0087(19) -0.027(3) -0.033(2)
C5 0.118(3) 0.107(3) 0.184(4) 0.008(2) 0.001(3) -0.087(3)
C6 0.0725(19) 0.098(2) 0.126(3) 0.0044(15) 0.0010(19) -0.050(2)
C7 0.0577(12) 0.0460(11) 0.0518(12) -0.0002(9) 0.0055(11) -0.0063(10)
C8 0.0565(12) 0.0552(12) 0.0595(12) -0.0069(10) 0.0015(11) -0.0013(11)
C9 0.0750(15) 0.0592(13) 0.0556(13) -0.0098(12) -0.0075(12) 0.0017(12)
C10 0.0926(18) 0.0598(13) 0.0532(13) -0.0039(13) 0.0102(14) 0.0022(12)
C11 0.0671(14) 0.0712(15) 0.0679(15) 0.0016(12) 0.0192(13) 0.0048(13)
C12 0.0578(12) 0.0658(14) 0.0663(14) 0.0007(11) 0.0094(12) -0.0008(13)
Cl1 0.0939(5) 0.1250(7) 0.0821(5) -0.0306(5) -0.0317(4) 0.0267(5)
N1 0.0536(10) 0.0611(10) 0.0481(10) 0.0027(8) 0.0041(9) -0.0041(9)
O1 0.0762(11) 0.0904(12) 0.0470(8) 0.0010(10) -0.0033(8) -0.0001(9)
O2 0.0467(8) 0.0850(11) 0.0717(11) 0.0016(8) -0.0091(8) -0.0047(10)
S1 0.0492(3) 0.0659(3) 0.0499(3) -0.0007(2) -0.0058(2) -0.0026(3)

loop_
_atom_type_symbol
_atom_type_description
_atom_type_scat_dispersion_real
_atom_type_scat_dispersion_imag
_atom_type_scat_source
C C 0.0181 0.0091 'International Tables Vol C Tables 4.2.6.8 and 6.1.1.4'
H H 0.0000 0.0000 'International Tables Vol C Tables 4.2.6.8 and 6.1.1.4'
Cl Cl 0.3639 0.7018 'International Tables Vol C Tables 4.2.6.8 and 6.1.1.4'
N N 0.0311 0.0180 'International Tables Vol C Tables 4.2.6.8 and 6.1.1.4'
O O 0.0492 0.0322 'International Tables Vol C Tables 4.2.6.8 and 6.1.1.4'
S S 0.3331 0.5567 'International Tables Vol C Tables 4.2.6.8 and 6.1.1.4'

loop_
_geom_angle_atom_site_label_1
_geom_angle_atom_site_label_2
_geom_angle_atom_site_label_3
_geom_angle
C6 C1 C2 120.8(3)
C6 C1 S1 120.3(2)
C2 C1 S1 118.9(2)
C1 C2 C3 119.0(3)
C1 C2 H2 120.5
C3 C2 H2 120.5
C4 C3 C2 120.5(3)
C4 C3 H3 119.8
C2 C3 H3 119.8
C3 C4 C5 120.6(4)
C3 C4 H4 119.7
C5 C4 H4 119.7
C4 C5 C6 120.6(4)
C4 C5 H5 119.7
C6 C5 H5 119.7
C1 C6 C5 118.4(3)
C1 C6 H6 120.8
C5 C6 H6 120.8
C8 C7 C12 120.81(19)
C8 C7 N1 118.6(2)
C12 C7 N1 120.5(2)
C7 C8 C9 118.7(2)
C7 C8 H8 120.7
C9 C8 H8 120.7
C10 C9 C8 120.9(2)
C10 C9 Cl1 120.41(19)
C8 C9 Cl1 118.73(19)
C11 C10 C9 119.3(2)
C11 C10 H10 120.3
C9 C10 H10 120.3
C10 C11 C12 120.8(2)
C10 C11 H11 119.6
C12 C11 H11 119.6
C11 C12 C7 119.6(2)
C11 C12 H12 120.2
C7 C12 H12 120.2
C7 N1 S1 122.09(15)
C7 N1 H1N 112.2(16)
S1 N1 H1N 106.4(17)
O2 S1 O1 119.45(11)
O2 S1 N1 107.89(11)
O1 S1 N1 104.81(11)
O2 S1 C1 107.00(12)
O1 S1 C1 108.81(12)
N1 S1 C1 108.50(10)

loop_
_geom_bond_atom_site_label_1
_geom_bond_atom_site_label_2
_geom_bond_distance
C1 C6 1.358(4)
C1 C2 1.378(4)
C1 S1 1.755(2)
C2 C3 1.382(4)
C2 H2 0.93
C3 C4 1.339(5)
C3 H3 0.93
C4 C5 1.353(6)
C4 H4 0.93
C5 C6 1.394(5)
C5 H5 0.93
C6 H6 0.93
C7 C8 1.371(3)
C7 C12 1.379(3)
C7 N1 1.438(3)
C8 C9 1.386(3)
C8 H8 0.93
C9 C10 1.378(4)
C9 Cl1 1.731(3)
C10 C11 1.367(4)
C10 H10 0.93
C11 C12 1.371(4)
C11 H11 0.93
C12 H12 0.93
N1 S1 1.623(2)
N1 H1N 0.876(10)
O1 S1 1.4305(17)
O2 S1 1.4256(17)

loop_
_geom_hbond_atom_site_label_D
_geom_hbond_atom_site_label_H
_geom_hbond_atom_site_label_A
_geom_hbond_site_symmetry_A
_geom_hbond_distance_DH
_geom_hbond_distance_HA
_geom_hbond_distance_DA
_geom_hbond_angle_DHA
N1 H1N O2 2_455 0.880(10) 2.029(13) 2.875(2) 162(2)

loop_
_geom_torsion_atom_site_label_1
_geom_torsion_atom_site_label_2
_geom_torsion_atom_site_label_3
_geom_torsion_atom_site_label_4
_geom_torsion
C6 C1 C2 C3 1.4(4)
S1 C1 C2 C3 -177.7(2)
C1 C2 C3 C4 -0.4(5)
C2 C3 C4 C5 0.3(7)
C3 C4 C5 C6 -1.2(8)
C2 C1 C6 C5 -2.2(5)
S1 C1 C6 C5 176.8(3)
C4 C5 C6 C1 2.1(8)
C12 C7 C8 C9 -0.5(3)
N1 C7 C8 C9 176.1(2)
C7 C8 C9 C10 1.2(3)
C7 C8 C9 Cl1 -178.94(17)
C8 C9 C10 C11 -1.0(4)
Cl1 C9 C10 C11 179.2(2)
C9 C10 C11 C12 0.0(4)
C10 C11 C12 C7 0.7(4)
C8 C7 C12 C11 -0.4(4)
N1 C7 C12 C11 -176.9(2)
C8 C7 N1 S1 115.6(2)
C12 C7 N1 S1 -67.8(3)
C7 N1 S1 O2 55.5(2)
C7 N1 S1 O1 -176.22(17)
C7 N1 S1 C1 -60.1(2)
C6 C1 S1 O2 -13.9(3)
C2 C1 S1 O2 165.1(2)
C6 C1 S1 O1 -144.3(3)
C2 C1 S1 O1 34.8(2)
C6 C1 S1 N1 102.2(3)
C2 C1 S1 N1 -78.7(2)

loop_
_cod_related_entry_id
_cod_related_entry_database
_cod_related_entry_code
1 ChemSpider 483130
